data_1520975
loop_
_publ_author_name
'Chumak, I.V.'
'Pavlyuk, V.V.'
'Dmytriv, G.S.'
'Stepien-Damm, Yu.'

_publ_section_title
;
 Phase equilibria and crystal structure of compounds in the Fe - Zn - Sb
 system at 570 K
;
_journal_name_full 'Journal of Alloys Compd.'
_journal_page_first 223
_journal_page_last 225
_journal_volume 307
_journal_year 2000
_chemical_formula_sum 'Fe0.67 Sb2 Zn1.33'
_chemical_name_systematic 'Fe0.67 Zn1.33 Sb2'
_space_group_IT_number 194
_symmetry_space_group_name_Hall '-P 6c 2c'
_symmetry_space_group_name_H-M 'P 63/m m c'
_cell_angle_alpha 90
_cell_angle_beta 90
_cell_angle_gamma 120
_cell_formula_units_Z 1
_cell_length_a 4.38
_cell_length_b 4.38
_cell_length_c 5.725
_cell_volume 95.116
_citation_journal_id_ASTM JALCEU
_cod_data_source_file Chumak_JALCEU_2000_1389.cif
_cod_data_source_block Fe0.67Sb2Zn1.33
_cod_original_cell_volume 95.11617
_cod_database_code 1520975

loop_
_symmetry_equiv_pos_as_xyz
x,y,z
x-y,x,z+1/2
-y,x-y,z
-x,-y,z+1/2
-x+y,-x,z
y,-x+y,z+1/2
-y,-x,-z+1/2
x-y,-y,-z
x,x-y,-z+1/2
y,x,-z
-x+y,y,-z+1/2
-x,-x+y,-z
-x,-y,-z
-x+y,-x,-z-1/2
y,-x+y,-z
x,y,-z-1/2
x-y,x,-z
-y,x-y,-z-1/2
y,x,z-1/2
-x+y,y,z
-x,-x+y,z-1/2
-y,-x,z
x-y,-y,z-1/2
x,x-y,z

loop_
_atom_site_label
_atom_site_type_symbol
_atom_site_fract_x
_atom_site_fract_y
_atom_site_fract_z
_atom_site_occupancy
_atom_site_U_iso_or_equiv
Zn1 Zn 0 0 0 0.67 0.0
Sb1 Sb 0.3333 0.6667 0.25 1 0.0
Fe1 Fe 0 0 0 0.33 0.0
